data_8106332
loop_
_publ_author_name
'Zhang, Heng-Qiang'
'Wu, Qiong'
'Jin, Tong-Yin'
'Li, Ying-Ying'
'Chen, Hong-Li'

_publ_section_title
;
 Crystal structure of
 (Z)-2-(4-chlorophenyl)-4-(furan-2-yl(phenylamino)methylene)-5-methyl-2,4-dihydro-3H-pyrazol-3-one,
 C21H16ClN3O2
;
_journal_issue 5
_journal_name_full 'Zeitschrift f\"ur Kristallographie - New Crystal Structures'
_journal_page_first 883
_journal_page_last 884
_journal_paper_doi 10.1515/ncrs-2018-0075
_journal_volume 233
_journal_year 2018
_chemical_formula_moiety 'C21 H16 Cl N3 O2'
_chemical_formula_sum 'C21 H16 Cl N3 O2'
_chemical_formula_weight 377.82
_space_group_crystal_system monoclinic
_space_group_IT_number 15
_space_group_name_Hall '-C 2yc'
_space_group_name_H-M_alt 'C 1 2/c 1'
_atom_sites_solution_hydrogens mixed
_cell_angle_alpha 90
_cell_angle_beta 107.303(10)
_cell_angle_gamma 90
_cell_formula_units_Z 8
_cell_length_a 19.0523(19)
_cell_length_b 9.3818(8)
_cell_length_c 21.0602(17)
_cell_measurement_reflns_used 1493
_cell_measurement_temperature 173.00(10)
_cell_measurement_theta_max 28.0010
_cell_measurement_theta_min 3.9580
_cell_volume 3594.0(6)
_computing_cell_refinement 'CrysAlisPro 1.171.38.41 (Rigaku OD, 2015)'
_computing_data_collection 'CrysAlisPro 1.171.38.41 (Rigaku OD, 2015)'
_computing_data_reduction 'CrysAlisPro 1.171.38.41 (Rigaku OD, 2015)'
_computing_molecular_graphics 'PLATON (Spek, 2009)'
_computing_publication_material 'PLATON (Spek, 2009)'
_computing_structure_refinement 'SHELXL-2018/1 (Sheldrick, 2015)'
_computing_structure_solution 'SHELXS-2018/1 (Sheldrick, 2015)'
_diffrn_ambient_temperature 173.00(10)
_diffrn_detector_area_resol_mean 16.1213
_diffrn_measured_fraction_theta_full 0.997
_diffrn_measured_fraction_theta_max 0.997
_diffrn_measurement_device_type 'multiwire proportional'
_diffrn_measurement_method 'phi and omega scans'
_diffrn_radiation_type MoK\a
_diffrn_radiation_wavelength 0.71073
_diffrn_reflns_av_R_equivalents 0.0710
_diffrn_reflns_av_unetI/netI 0.1259
_diffrn_reflns_Laue_measured_fraction_full 0.997
_diffrn_reflns_Laue_measured_fraction_max 0.997
_diffrn_reflns_limit_h_max 19
_diffrn_reflns_limit_h_min -23
_diffrn_reflns_limit_k_max 11
_diffrn_reflns_limit_k_min -7
_diffrn_reflns_limit_l_max 22
_diffrn_reflns_limit_l_min -25
_diffrn_reflns_number 6931
_diffrn_reflns_point_group_measured_fraction_full 0.997
_diffrn_reflns_point_group_measured_fraction_max 0.997
_diffrn_reflns_theta_full 25.242
_diffrn_reflns_theta_max 25.995
_diffrn_reflns_theta_min 3.380
_diffrn_source 'fine-focus sealed X-ray tube'
_exptl_absorpt_coefficient_mu 0.234
_exptl_absorpt_correction_T_max 1.00000
_exptl_absorpt_correction_T_min 0.07400
_exptl_absorpt_correction_type multi-scan
_exptl_absorpt_process_details
;
CrysAlisPro 1.171.38.41 (Rigaku Oxford Diffraction, 2015)
Empirical absorption correction using spherical harmonics,
 implemented in SCALE3 ABSPACK scaling algorithm.
;
_exptl_crystal_colour yellow
_exptl_crystal_density_diffrn 1.396
_exptl_crystal_description block
_exptl_crystal_F_000 1568.0
_exptl_crystal_size_max 0.20
_exptl_crystal_size_mid 0.18
_exptl_crystal_size_min 0.16
_refine_diff_density_max 0.313
_refine_diff_density_min -0.533
_refine_diff_density_rms 0.074
_refine_ls_extinction_coef .
_refine_ls_extinction_method none
_refine_ls_goodness_of_fit_ref 0.989
_refine_ls_hydrogen_treatment mixed
_refine_ls_matrix_type full
_refine_ls_number_parameters 249
_refine_ls_number_reflns 3519
_refine_ls_number_restraints 0
_refine_ls_restrained_S_all 0.989
_refine_ls_R_factor_all 0.1219
_refine_ls_R_factor_gt 0.0644
_refine_ls_shift/su_max 0.001
_refine_ls_shift/su_mean 0.000
_refine_ls_structure_factor_coef Fsqd
_refine_ls_weighting_details 'w=1/[\s^2^(Fo^2^)+(0.0580P)^2^] where P=(Fo^2^+2Fc^2^)/3'
_refine_ls_weighting_scheme calc
_refine_ls_wR_factor_gt 0.1319
_refine_ls_wR_factor_ref 0.1655
_reflns_Friedel_coverage 0.000
_reflns_Friedel_fraction_full .
_reflns_Friedel_fraction_max .
_reflns_number_gt 2016
_reflns_number_total 3519
_reflns_threshold_expression 'I > 2\s(I)'
_cod_data_source_file suppl_ncrs-2018-0075_suppl.cif
_cod_data_source_block exp_5201
_cod_original_sg_symbol_H-M 'C 2/c'
_cod_database_code 8106332
_shelx_space_group_comment
; 
The symmetry employed for this shelxl refinement is uniquely defined 
by the following loop, which should always be used as a source of 
symmetry information in preference to the above space-group names. 
They are only intended as comments. 
;

loop_
_space_group_symop_operation_xyz
'x, y, z'
'-x, y, -z+1/2'
'x+1/2, y+1/2, z'
'-x+1/2, y+1/2, -z+1/2'
'-x, -y, -z'
'x, -y, z-1/2'
'-x+1/2, -y+1/2, -z'
'x+1/2, -y+1/2, z-1/2'

loop_
_atom_site_label
_atom_site_type_symbol
_atom_site_fract_x
_atom_site_fract_y
_atom_site_fract_z
_atom_site_U_iso_or_equiv
_atom_site_adp_type
_atom_site_occupancy
_atom_site_site_symmetry_order
_atom_site_calc_flag
_atom_site_refinement_flags_posn
_atom_site_refinement_flags_adp
_atom_site_refinement_flags_occupancy
_atom_site_disorder_assembly
_atom_site_disorder_group
C1 C 0.88256(17) 1.1454(3) 1.06969(14) 0.0235(7) Uani 1 1 d . . . . .
C2 C 0.94649(17) 1.1149(4) 1.05304(15) 0.0271(8) Uani 1 1 d . . . . .
H2 H 0.944698 1.053288 1.018002 0.033 Uiso 1 1 calc R U . . .
C3 C 1.01238(18) 1.1759(4) 1.08835(16) 0.0315(8) Uani 1 1 d . . . . .
H3 H 1.054985 1.154929 1.077258 0.038 Uiso 1 1 calc R U . . .
C4 C 1.01520(18) 1.2683(4) 1.14024(16) 0.0297(8) Uani 1 1 d . . . . .
C5 C 0.95207(18) 1.2992(4) 1.15736(16) 0.0304(8) Uani 1 1 d . . . . .
H5 H 0.953996 1.361170 1.192313 0.036 Uiso 1 1 calc R U . . .
C6 C 0.88633(18) 1.2374(4) 1.12217(15) 0.0283(8) Uani 1 1 d . . . . .
H6 H 0.843961 1.257633 1.133782 0.034 Uiso 1 1 calc R U . . .
C7 C 0.79680(18) 1.0022(4) 0.97735(15) 0.0264(8) Uani 1 1 d . . . . .
C8 C 0.72020(16) 0.9668(4) 0.96525(15) 0.0237(8) Uani 1 1 d . . . . .
C9 C 0.69876(17) 1.0374(4) 1.01752(16) 0.0258(8) Uani 1 1 d . . . . .
C10 C 0.62545(17) 1.0470(4) 1.02971(17) 0.0365(9) Uani 1 1 d . . . . .
H10A H 0.626158 1.123017 1.060416 0.055 Uiso 1 1 calc R U . . .
H10B H 0.614987 0.958669 1.048044 0.055 Uiso 1 1 calc R U . . .
H10C H 0.588159 1.065500 0.988489 0.055 Uiso 1 1 calc R U . . .
C11 C 0.68157(17) 0.8888(4) 0.90977(15) 0.0268(8) Uani 1 1 d . . . . .
C12 C 0.60639(17) 0.8413(4) 0.89913(15) 0.0266(8) Uani 1 1 d . . . . .
C13 C 0.57339(19) 0.7722(4) 0.93781(16) 0.0339(9) Uani 1 1 d . . . . .
H13 H 0.594225 0.748843 0.982368 0.041 Uiso 1 1 calc R U . . .
C14 C 0.50046(19) 0.7411(4) 0.89818(17) 0.0348(9) Uani 1 1 d . . . . .
H14 H 0.464593 0.692382 0.911336 0.042 Uiso 1 1 calc R U . . .
C15 C 0.49401(18) 0.7963(4) 0.83786(17) 0.0343(9) Uani 1 1 d . . . . .
H15 H 0.451508 0.792724 0.801934 0.041 Uiso 1 1 calc R U . . .
C16 C 0.69194(17) 0.7578(4) 0.80940(16) 0.0300(8) Uani 1 1 d . . . . .
C17 C 0.70977(18) 0.7878(4) 0.75142(16) 0.0377(10) Uani 1 1 d . . . . .
H17 H 0.734067 0.872306 0.748416 0.045 Uiso 1 1 calc R U . . .
C18 C 0.69241(18) 0.6957(4) 0.69871(16) 0.0334(9) Uani 1 1 d . . . . .
H18 H 0.705704 0.715855 0.660604 0.040 Uiso 1 1 calc R U . . .
C19 C 0.65424(18) 0.5706(4) 0.70327(17) 0.0378(9) Uani 1 1 d . . . . .
H19 H 0.640999 0.508345 0.667316 0.045 Uiso 1 1 calc R U . . .
C20 C 0.63578(19) 0.5379(4) 0.76074(16) 0.0348(9) Uani 1 1 d . . . . .
H20 H 0.609962 0.455002 0.763201 0.042 Uiso 1 1 calc R U . . .
C21 C 0.6563(2) 0.6301(4) 0.81384(17) 0.0385(9) Uani 1 1 d . . . . .
H21 H 0.646292 0.606965 0.853197 0.046 Uiso 1 1 calc R U . . .
Cl1 Cl 1.09890(5) 1.34391(11) 1.18441(4) 0.0431(3) Uani 1 1 d . . . . .
H3A H 0.7601(19) 0.888(4) 0.8747(16) 0.037(11) Uiso 1 1 d . . . . .
N1 N 0.81516(14) 1.0824(3) 1.03466(12) 0.0249(7) Uani 1 1 d . . . . .
N2 N 0.75371(14) 1.1057(3) 1.05768(12) 0.0275(7) Uani 1 1 d . . . . .
N3 N 0.71433(17) 0.8573(3) 0.86296(14) 0.0340(8) Uani 1 1 d . . . . .
O1 O 0.83889(12) 0.9723(3) 0.94399(10) 0.0341(6) Uani 1 1 d . . . . .
O2 O 0.55829(12) 0.8584(2) 0.83646(10) 0.0295(6) Uani 1 1 d . . . . .

loop_
_atom_site_aniso_label
_atom_site_aniso_U_11
_atom_site_aniso_U_22
_atom_site_aniso_U_33
_atom_site_aniso_U_23
_atom_site_aniso_U_13
_atom_site_aniso_U_12
C1 0.0276(18) 0.0243(19) 0.0177(15) 0.0031(15) 0.0052(14) 0.0013(15)
C2 0.0289(19) 0.028(2) 0.0255(17) -0.0021(16) 0.0100(15) 0.0016(16)
C3 0.0291(19) 0.037(2) 0.0293(18) 0.0050(17) 0.0106(16) 0.0054(17)
C4 0.0307(19) 0.029(2) 0.0269(17) 0.0066(17) 0.0048(15) -0.0035(16)
C5 0.035(2) 0.030(2) 0.0239(17) -0.0010(16) 0.0043(15) -0.0028(17)
C6 0.0318(19) 0.029(2) 0.0265(17) 0.0004(16) 0.0130(15) 0.0026(16)
C7 0.0319(19) 0.029(2) 0.0195(17) 0.0055(16) 0.0089(14) 0.0067(16)
C8 0.0213(17) 0.0289(19) 0.0217(16) 0.0025(15) 0.0076(14) 0.0006(15)
C9 0.0263(18) 0.027(2) 0.0275(17) 0.0054(16) 0.0129(15) 0.0038(15)
C10 0.031(2) 0.046(3) 0.039(2) -0.0113(19) 0.0202(17) 0.0011(18)
C11 0.0296(18) 0.030(2) 0.0219(16) 0.0061(16) 0.0102(15) 0.0055(16)
C12 0.0314(19) 0.027(2) 0.0227(16) 0.0026(15) 0.0092(15) -0.0025(16)
C13 0.040(2) 0.034(2) 0.0295(18) 0.0037(17) 0.0133(16) 0.0023(18)
C14 0.033(2) 0.032(2) 0.043(2) -0.0026(18) 0.0175(17) -0.0065(18)
C15 0.0276(19) 0.036(2) 0.039(2) 0.0000(18) 0.0081(17) -0.0047(17)
C16 0.0236(18) 0.039(2) 0.0264(18) -0.0058(17) 0.0063(15) 0.0052(17)
C17 0.033(2) 0.055(3) 0.0265(18) -0.0024(19) 0.0115(16) -0.0047(19)
C18 0.034(2) 0.043(2) 0.0213(17) -0.0040(17) 0.0063(15) 0.0078(18)
C19 0.037(2) 0.041(2) 0.035(2) -0.0053(18) 0.0093(17) 0.0119(18)
C20 0.054(2) 0.0196(19) 0.034(2) 0.0001(17) 0.0190(18) 0.0087(18)
C21 0.052(2) 0.035(2) 0.033(2) 0.0078(18) 0.0183(18) 0.0091(19)
Cl1 0.0373(6) 0.0501(7) 0.0387(5) -0.0001(5) 0.0065(4) -0.0118(5)
N1 0.0247(15) 0.0297(17) 0.0236(14) -0.0025(13) 0.0122(12) 0.0002(12)
N2 0.0267(15) 0.0323(17) 0.0276(15) -0.0011(14) 0.0143(13) 0.0009(14)
N3 0.0276(17) 0.049(2) 0.0257(15) -0.0083(15) 0.0084(13) -0.0066(16)
O1 0.0305(13) 0.0518(17) 0.0242(12) -0.0064(12) 0.0145(11) 0.0006(12)
O2 0.0306(13) 0.0310(14) 0.0264(12) 0.0032(11) 0.0074(10) -0.0034(11)

loop_
_atom_type_symbol
_atom_type_description
_atom_type_scat_dispersion_real
_atom_type_scat_dispersion_imag
_atom_type_scat_source
C C 0.0033 0.0016 'International Tables Vol C Tables 4.2.6.8 and 6.1.1.4'
H H 0.0000 0.0000 'International Tables Vol C Tables 4.2.6.8 and 6.1.1.4'
N N 0.0061 0.0033 'International Tables Vol C Tables 4.2.6.8 and 6.1.1.4'
O O 0.0106 0.0060 'International Tables Vol C Tables 4.2.6.8 and 6.1.1.4'
Cl Cl 0.1484 0.1585 'International Tables Vol C Tables 4.2.6.8 and 6.1.1.4'

loop_
_geom_angle_atom_site_label_1
_geom_angle_atom_site_label_2
_geom_angle_atom_site_label_3
_geom_angle
_geom_angle_site_symmetry_1
_geom_angle_site_symmetry_3
C6 C1 C2 119.1(3) . .
C6 C1 N1 120.1(3) . .
C2 C1 N1 120.8(3) . .
C3 C2 C1 120.2(3) . .
C3 C2 H2 119.9 . .
C1 C2 H2 119.9 . .
C2 C3 C4 120.1(3) . .
C2 C3 H3 120.0 . .
C4 C3 H3 120.0 . .
C3 C4 C5 120.3(3) . .
C3 C4 Cl1 119.5(3) . .
C5 C4 Cl1 120.3(3) . .
C6 C5 C4 119.5(3) . .
C6 C5 H5 120.3 . .
C4 C5 H5 120.3 . .
C5 C6 C1 120.9(3) . .
C5 C6 H6 119.6 . .
C1 C6 H6 119.6 . .
O1 C7 N1 125.5(3) . .
O1 C7 C8 129.4(3) . .
N1 C7 C8 105.1(3) . .
C11 C8 C7 121.6(3) . .
C11 C8 C9 133.1(3) . .
C7 C8 C9 105.1(3) . .
N2 C9 C8 111.4(3) . .
N2 C9 C10 118.1(3) . .
C8 C9 C10 130.4(3) . .
C9 C10 H10A 109.5 . .
C9 C10 H10B 109.5 . .
H10A C10 H10B 109.5 . .
C9 C10 H10C 109.5 . .
H10A C10 H10C 109.5 . .
H10B C10 H10C 109.5 . .
N3 C11 C8 119.1(3) . .
N3 C11 C12 118.0(3) . .
C8 C11 C12 122.9(3) . .
C13 C12 O2 110.0(3) . .
C13 C12 C11 132.6(3) . .
O2 C12 C11 117.2(3) . .
C12 C13 C14 107.3(3) . .
C12 C13 H13 126.4 . .
C14 C13 H13 126.4 . .
C15 C14 C13 105.9(3) . .
C15 C14 H14 127.0 . .
C13 C14 H14 127.0 . .
C14 C15 O2 110.8(3) . .
C14 C15 H15 124.6 . .
O2 C15 H15 124.6 . .
C17 C16 C21 118.9(3) . .
C17 C16 N3 117.9(3) . .
C21 C16 N3 123.1(3) . .
C18 C17 C16 121.5(4) . .
C18 C17 H17 119.3 . .
C16 C17 H17 119.3 . .
C17 C18 C19 118.6(3) . .
C17 C18 H18 120.7 . .
C19 C18 H18 120.7 . .
C20 C19 C18 121.1(3) . .
C20 C19 H19 119.5 . .
C18 C19 H19 119.5 . .
C21 C20 C19 119.0(3) . .
C21 C20 H20 120.5 . .
C19 C20 H20 120.5 . .
C20 C21 C16 120.8(3) . .
C20 C21 H21 119.6 . .
C16 C21 H21 119.6 . .
C7 N1 C1 130.1(2) . .
C7 N1 N2 111.4(3) . .
C1 N1 N2 118.4(2) . .
C9 N2 N1 106.9(2) . .
C11 N3 C16 128.8(3) . .
C11 N3 H3A 111(2) . .
C16 N3 H3A 118(2) . .
C15 O2 C12 106.0(2) . .

loop_
_geom_bond_atom_site_label_1
_geom_bond_atom_site_label_2
_geom_bond_distance
_geom_bond_site_symmetry_2
C1 C6 1.387(4) .
C1 C2 1.394(4) .
C1 N1 1.407(4) .
C2 C3 1.379(4) .
C2 H2 0.9300 .
C3 C4 1.383(5) .
C3 H3 0.9300 .
C4 C5 1.385(4) .
C4 Cl1 1.740(3) .
C5 C6 1.379(4) .
C5 H5 0.9300 .
C6 H6 0.9300 .
C7 O1 1.245(3) .
C7 N1 1.376(4) .
C7 C8 1.444(4) .
C8 C11 1.390(4) .
C8 C9 1.444(4) .
C9 N2 1.302(4) .
C9 C10 1.496(4) .
C10 H10A 0.9600 .
C10 H10B 0.9600 .
C10 H10C 0.9600 .
C11 N3 1.347(4) .
C11 C12 1.452(4) .
C12 C13 1.336(4) .
C12 O2 1.374(4) .
C13 C14 1.422(5) .
C13 H13 0.9300 .
C14 C15 1.344(5) .
C14 H14 0.9300 .
C15 O2 1.364(4) .
C15 H15 0.9300 .
C16 C17 1.390(4) .
C16 C21 1.394(5) .
C16 N3 1.428(4) .
C17 C18 1.367(5) .
C17 H17 0.9300 .
C18 C19 1.399(5) .
C18 H18 0.9300 .
C19 C20 1.391(4) .
C19 H19 0.9300 .
C20 C21 1.375(5) .
C20 H20 0.9300 .
C21 H21 0.9300 .
N1 N2 1.411(3) .
N3 H3A 0.88(3) .

loop_
_geom_hbond_atom_site_label_D
_geom_hbond_atom_site_label_H
_geom_hbond_atom_site_label_A
_geom_hbond_distance_DH
_geom_hbond_distance_HA
_geom_hbond_distance_DA
_geom_hbond_angle_DHA
_geom_hbond_site_symmetry_A
_geom_hbond_publ_flag
N3 H3A O1 0.88(3) 1.92(4) 2.701(4) 146(3) . yes
C2 H2 O1 0.93 2.28 2.910(4) 124.5 . yes
C3 H3 O1 0.93 2.50 3.402(4) 163.5 5_777 yes

loop_
_geom_torsion_atom_site_label_1
_geom_torsion_atom_site_label_2
_geom_torsion_atom_site_label_3
_geom_torsion_atom_site_label_4
_geom_torsion
_geom_torsion_site_symmetry_1
_geom_torsion_site_symmetry_2
_geom_torsion_site_symmetry_3
_geom_torsion_site_symmetry_4
C6 C1 C2 C3 -0.1(5) . . . .
N1 C1 C2 C3 -179.1(3) . . . .
C1 C2 C3 C4 -0.4(5) . . . .
C2 C3 C4 C5 0.5(5) . . . .
C2 C3 C4 Cl1 179.8(3) . . . .
C3 C4 C5 C6 -0.1(5) . . . .
Cl1 C4 C5 C6 -179.5(3) . . . .
C4 C5 C6 C1 -0.4(5) . . . .
C2 C1 C6 C5 0.5(5) . . . .
N1 C1 C6 C5 179.5(3) . . . .
O1 C7 C8 C11 -0.3(6) . . . .
N1 C7 C8 C11 178.1(3) . . . .
O1 C7 C8 C9 -176.2(3) . . . .
N1 C7 C8 C9 2.3(3) . . . .
C11 C8 C9 N2 -176.1(3) . . . .
C7 C8 C9 N2 -1.0(4) . . . .
C11 C8 C9 C10 1.4(6) . . . .
C7 C8 C9 C10 176.5(3) . . . .
C7 C8 C11 N3 -6.5(5) . . . .
C9 C8 C11 N3 168.0(3) . . . .
C7 C8 C11 C12 174.7(3) . . . .
C9 C8 C11 C12 -10.9(6) . . . .
N3 C11 C12 C13 131.0(4) . . . .
C8 C11 C12 C13 -50.1(6) . . . .
N3 C11 C12 O2 -43.4(4) . . . .
C8 C11 C12 O2 135.5(3) . . . .
O2 C12 C13 C14 0.8(4) . . . .
C11 C12 C13 C14 -173.9(3) . . . .
C12 C13 C14 C15 -1.0(4) . . . .
C13 C14 C15 O2 0.9(4) . . . .
C21 C16 C17 C18 0.8(5) . . . .
N3 C16 C17 C18 177.9(3) . . . .
C16 C17 C18 C19 1.6(5) . . . .
C17 C18 C19 C20 -1.6(5) . . . .
C18 C19 C20 C21 -0.7(5) . . . .
C19 C20 C21 C16 3.1(5) . . . .
C17 C16 C21 C20 -3.1(5) . . . .
N3 C16 C21 C20 179.9(3) . . . .
O1 C7 N1 C1 -1.6(6) . . . .
C8 C7 N1 C1 179.9(3) . . . .
O1 C7 N1 N2 175.6(3) . . . .
C8 C7 N1 N2 -2.9(4) . . . .
C6 C1 N1 C7 171.8(3) . . . .
C2 C1 N1 C7 -9.1(5) . . . .
C6 C1 N1 N2 -5.2(4) . . . .
C2 C1 N1 N2 173.8(3) . . . .
C8 C9 N2 N1 -0.8(4) . . . .
C10 C9 N2 N1 -178.6(3) . . . .
C7 N1 N2 C9 2.4(4) . . . .
C1 N1 N2 C9 180.0(3) . . . .
C8 C11 N3 C16 166.7(3) . . . .
C12 C11 N3 C16 -14.3(5) . . . .
C17 C16 N3 C11 149.4(3) . . . .
C21 C16 N3 C11 -33.6(5) . . . .
C14 C15 O2 C12 -0.4(4) . . . .
C13 C12 O2 C15 -0.2(4) . . . .
C11 C12 O2 C15 175.3(3) . . . .
